data_7231284
loop_
_publ_author_name
'Li, Shaodong'
'Lu, Liping'
'Zhu, Miaoli'
'Feng, Sisi'
'Su, Feng'
'Zhao, Xuefeng'

_publ_section_title
;
 Exploring the syntheses, structures, topologies, luminescence sensing and
 magnetism of Zn(ii) and Mn(ii) coordination polymers based on a semirigid
 tricarboxylate ligand
;
_journal_issue 36
_journal_name_full CrystEngComm
_journal_page_first 5442
_journal_paper_doi 10.1039/C8CE00947C
_journal_volume 20
_journal_year 2018
_chemical_formula_moiety 'C25 H16 N2 O8 Zn2, H2 O'
_chemical_formula_sum 'C25 H18 N2 O9 Zn2'
_chemical_formula_weight 621.15
_space_group_crystal_system monoclinic
_space_group_IT_number 14
_space_group_name_Hall '-P 2ybc'
_space_group_name_H-M_alt 'P 1 21/c 1'
_symmetry_space_group_name_Hall '-P 2ybc'
_symmetry_space_group_name_H-M 'P 1 21/c 1'
_atom_sites_solution_hydrogens mixed
_audit_creation_method SHELXL-2016/6
_audit_update_record
;
2018-05-02 deposited with the CCDC.
2018-08-03 downloaded from the CCDC.
;
_cell_angle_alpha 90
_cell_angle_beta 120.16(2)
_cell_angle_gamma 90
_cell_formula_units_Z 4
_cell_length_a 12.390(3)
_cell_length_b 16.177(3)
_cell_length_c 13.367(6)
_cell_measurement_reflns_used 6215
_cell_measurement_temperature 100(2)
_cell_measurement_theta_max 29.10
_cell_measurement_theta_min 1.83
_cell_volume 2316.5(13)
_computing_cell_refinement 'HKL 2000'
_computing_data_collection mar555
_computing_data_reduction 'HKL 2000'
_computing_molecular_graphics 'Bruker SHELXTL'
_computing_publication_material 'Bruker SHELXTL'
_computing_structure_refinement 'SHELXL-2016/6 (Sheldrick, 2016)'
_computing_structure_solution 'SHELXS-97 (Sheldrick, 2008)'
_diffrn_ambient_temperature 100(2)
_diffrn_measured_fraction_theta_full 0.991
_diffrn_measured_fraction_theta_max 0.953
_diffrn_measurement_device_type mar555
_diffrn_measurement_method 'oscillation mode'
_diffrn_radiation_type synchrotron
_diffrn_radiation_wavelength 0.7100
_diffrn_reflns_av_R_equivalents 0.000
_diffrn_reflns_av_unetI/netI 0.0245
_diffrn_reflns_Laue_measured_fraction_full 0.991
_diffrn_reflns_Laue_measured_fraction_max 0.953
_diffrn_reflns_number 6026
_diffrn_reflns_point_group_measured_fraction_full 0.991
_diffrn_reflns_point_group_measured_fraction_max 0.953
_diffrn_reflns_theta_full 25.214
_diffrn_reflns_theta_max 29.258
_diffrn_reflns_theta_min 2.163
_diffrn_source 'synchrotron, 3W1A at BSRF'
_exptl_absorpt_coefficient_mu 2.133
_exptl_absorpt_correction_T_max 0.809
_exptl_absorpt_correction_T_min 0.808
_exptl_absorpt_correction_type multi-scan
_exptl_absorpt_process_details sadabs
_exptl_crystal_colour colorless
_exptl_crystal_density_diffrn 1.781
_exptl_crystal_description block
_exptl_crystal_F_000 1256
_exptl_crystal_size_max 0.100
_exptl_crystal_size_mid 0.100
_exptl_crystal_size_min 0.100
_refine_diff_density_max 1.739
_refine_diff_density_min -1.690
_refine_diff_density_rms 0.198
_refine_ls_extinction_method none
_refine_ls_goodness_of_fit_ref 1.068
_refine_ls_hydrogen_treatment constr
_refine_ls_matrix_type full
_refine_ls_number_parameters 334
_refine_ls_number_reflns 6026
_refine_ls_number_restraints 0
_refine_ls_restrained_S_all 1.068
_refine_ls_R_factor_all 0.0804
_refine_ls_R_factor_gt 0.0762
_refine_ls_shift/su_max 0.000
_refine_ls_shift/su_mean 0.000
_refine_ls_structure_factor_coef Fsqd
_refine_ls_weighting_details 'w=1/[\s^2^(Fo^2^)+(0.1067P)^2^+26.8107P] where P=(Fo^2^+2Fc^2^)/3'
_refine_ls_weighting_scheme calc
_refine_ls_wR_factor_gt 0.2339
_refine_ls_wR_factor_ref 0.2364
_reflns_Friedel_coverage 0.000
_reflns_number_gt 5405
_reflns_number_total 6026
_reflns_threshold_expression 'I > 2\s(I)'
_cod_data_source_file c8ce00947c2.cif
_cod_data_source_block complex4
_cod_depositor_comments 'Adding full bibliography for 7231282--7231285.cif.'
_cod_database_code 7231284
_shelx_shelxl_version_number 2016/6
_shelx_space_group_comment
;
The symmetry employed for this shelxl refinement is uniquely defined
by the following loop, which should always be used as a source of
symmetry information in preference to the above space-group names.
They are only intended as comments.
;
_shelx_estimated_absorpt_t_min 0.815
_shelx_estimated_absorpt_t_max 0.815

loop_
_space_group_symop_operation_xyz
'x, y, z'
'-x, y+1/2, -z+1/2'
'-x, -y, -z'
'x, -y-1/2, z-1/2'

loop_
_atom_site_label
_atom_site_type_symbol
_atom_site_fract_x
_atom_site_fract_y
_atom_site_fract_z
_atom_site_U_iso_or_equiv
_atom_site_adp_type
_atom_site_occupancy
_atom_site_site_symmetry_order
_atom_site_calc_flag
_atom_site_refinement_flags_posn
_atom_site_refinement_flags_adp
Zn1 Zn 0.48978(6) 0.59706(4) 0.52422(6) 0.02188(19) Uani 1 1 d . .
Zn2 Zn 0.28737(6) 0.55333(4) 0.24956(6) 0.02349(19) Uani 1 1 d . .
O1 O 0.3835(4) 0.5077(2) 0.4060(3) 0.0215(7) Uani 1 1 d . .
H1A H 0.347253 0.484644 0.436113 0.032 Uiso 1 1 d R U
O2 O -0.1228(5) 1.0091(3) 0.1778(5) 0.0413(12) Uani 1 1 d . .
O3 O -0.1510(4) 0.9697(3) 0.3220(4) 0.0322(10) Uani 1 1 d . .
O4 O 0.2546(5) 0.6703(3) 0.2604(4) 0.0304(9) Uani 1 1 d . .
O5 O 0.3432(4) 0.6841(3) 0.4539(4) 0.0319(10) Uani 1 1 d . .
O6 O 0.0277(4) 0.8667(3) 0.4839(4) 0.0288(9) Uani 1 1 d . .
O7 O 0.5861(5) 0.6335(3) 0.4355(5) 0.0379(11) Uani 1 1 d . .
O8 O 0.6365(5) 0.6951(3) 0.5989(5) 0.0392(11) Uani 1 1 d . .
N1 N 0.3398(5) 0.5587(3) 1.1291(4) 0.0240(9) Uani 1 1 d . .
N2 N 0.4559(5) 0.5909(3) 0.6622(4) 0.0227(9) Uani 1 1 d . .
C1 C -0.0994(6) 0.9619(4) 0.2619(6) 0.0287(12) Uani 1 1 d . .
C2 C -0.0037(5) 0.8944(4) 0.2909(6) 0.0257(11) Uani 1 1 d . .
C3 C 0.0301(6) 0.8761(4) 0.2086(5) 0.0275(12) Uani 1 1 d . .
H3 H -0.005685 0.906705 0.138515 0.033 Uiso 1 1 calc R U
C4 C 0.1151(6) 0.8137(4) 0.2272(6) 0.0290(12) Uani 1 1 d . .
H4 H 0.134610 0.800542 0.168800 0.035 Uiso 1 1 calc R U
C5 C 0.1720(5) 0.7702(4) 0.3317(6) 0.0261(11) Uani 1 1 d . .
C6 C 0.1417(5) 0.7889(4) 0.4160(5) 0.0258(11) Uani 1 1 d . .
H6 H 0.181932 0.760594 0.488061 0.031 Uiso 1 1 calc R U
C7 C 0.0516(5) 0.8497(4) 0.3949(5) 0.0259(11) Uani 1 1 d . .
C8 C 0.2646(5) 0.7027(4) 0.3522(5) 0.0256(11) Uani 1 1 d . .
C9 C -0.0649(5) 0.8221(4) 0.4874(5) 0.0258(11) Uani 1 1 d . .
C10 C -0.1378(6) 0.7631(4) 0.4025(6) 0.0327(13) Uani 1 1 d . .
H10 H -0.125359 0.753300 0.338910 0.039 Uiso 1 1 calc R U
C11 C -0.2286(7) 0.7194(4) 0.4132(7) 0.0350(14) Uani 1 1 d . .
H11 H -0.278014 0.679446 0.356315 0.042 Uiso 1 1 calc R U
C12 C -0.2481(6) 0.7333(4) 0.5068(6) 0.0314(13) Uani 1 1 d . .
C13 C -0.1767(6) 0.7929(4) 0.5881(6) 0.0322(13) Uani 1 1 d . .
H13 H -0.190536 0.803954 0.650587 0.039 Uiso 1 1 calc R U
C14 C -0.0840(6) 0.8371(4) 0.5794(6) 0.0302(12) Uani 1 1 d . .
H14 H -0.034796 0.877142 0.636235 0.036 Uiso 1 1 calc R U
C15 C 0.6540(6) 0.6853(4) 0.5152(6) 0.0326(14) Uani 1 1 d . .
C16 C 0.2790(6) 0.5120(4) 1.0352(6) 0.0310(13) Uani 1 1 d . .
H16 H 0.219995 0.473018 1.032036 0.037 Uiso 1 1 calc R U
C17 C 0.2979(6) 0.5175(4) 0.9412(6) 0.0307(13) Uani 1 1 d . .
H17 H 0.253025 0.482626 0.875832 0.037 Uiso 1 1 calc R U
C18 C 0.3836(5) 0.5750(4) 0.9439(5) 0.0239(11) Uani 1 1 d . .
C19 C 0.4475(6) 0.6243(4) 1.0430(6) 0.0291(12) Uani 1 1 d . .
H19 H 0.506337 0.664220 1.048311 0.035 Uiso 1 1 calc R U
C20 C 0.4238(6) 0.6139(4) 1.1338(6) 0.0294(12) Uani 1 1 d . .
H20 H 0.468284 0.646952 1.201234 0.035 Uiso 1 1 calc R U
C21 C 0.4053(5) 0.5820(4) 0.8444(5) 0.0232(11) Uani 1 1 d . .
C22 C 0.3363(9) 0.5380(6) 0.7436(7) 0.050(2) Uani 1 1 d . .
H22 H 0.269435 0.503878 0.734156 0.060 Uiso 1 1 calc R U
C23 C 0.3649(9) 0.5436(6) 0.6557(7) 0.051(2) Uani 1 1 d . .
H23 H 0.316902 0.512069 0.587384 0.062 Uiso 1 1 calc R U
C24 C 0.5187(9) 0.6338(6) 0.7560(7) 0.051(2) Uani 1 1 d . .
H24 H 0.583377 0.668618 0.761858 0.062 Uiso 1 1 calc R U
C25 C 0.4972(9) 0.6319(6) 0.8484(7) 0.055(3) Uani 1 1 d . .
H25 H 0.546281 0.665192 0.914584 0.065 Uiso 1 1 calc R U

loop_
_atom_site_aniso_label
_atom_site_aniso_U_11
_atom_site_aniso_U_22
_atom_site_aniso_U_33
_atom_site_aniso_U_23
_atom_site_aniso_U_13
_atom_site_aniso_U_12
Zn1 0.0222(3) 0.0230(3) 0.0215(3) 0.0003(2) 0.0118(3) -0.0003(2)
Zn2 0.0241(3) 0.0259(3) 0.0227(4) 0.0005(2) 0.0134(3) 0.0005(2)
O1 0.0212(17) 0.0235(18) 0.0200(19) 0.0011(14) 0.0104(15) 0.0003(14)
O2 0.035(2) 0.045(3) 0.054(3) 0.020(2) 0.030(2) 0.017(2)
O3 0.028(2) 0.038(2) 0.031(2) 0.0011(19) 0.0144(19) 0.0070(18)
O4 0.040(2) 0.025(2) 0.029(2) 0.0016(17) 0.020(2) 0.0068(18)
O5 0.031(2) 0.030(2) 0.031(2) 0.0028(18) 0.0128(19) 0.0081(18)
O6 0.025(2) 0.032(2) 0.030(2) 0.0001(17) 0.0149(18) -0.0017(17)
O7 0.035(2) 0.032(2) 0.055(3) 0.005(2) 0.028(2) -0.0023(19)
O8 0.039(3) 0.047(3) 0.042(3) 0.014(2) 0.028(2) 0.003(2)
N1 0.027(2) 0.028(2) 0.022(2) 0.0014(18) 0.0154(19) 0.0025(18)
N2 0.029(2) 0.026(2) 0.018(2) 0.0032(17) 0.0156(19) 0.0051(18)
C1 0.024(3) 0.030(3) 0.033(3) 0.002(2) 0.015(2) 0.002(2)
C2 0.021(2) 0.023(3) 0.033(3) 0.000(2) 0.014(2) -0.002(2)
C3 0.025(3) 0.029(3) 0.027(3) 0.002(2) 0.012(2) -0.001(2)
C4 0.025(3) 0.032(3) 0.032(3) -0.001(2) 0.016(2) 0.000(2)
C5 0.022(2) 0.021(2) 0.035(3) 0.000(2) 0.014(2) -0.001(2)
C6 0.025(3) 0.027(3) 0.029(3) 0.002(2) 0.016(2) -0.003(2)
C7 0.025(3) 0.030(3) 0.027(3) -0.001(2) 0.016(2) -0.004(2)
C8 0.025(3) 0.025(3) 0.030(3) -0.002(2) 0.015(2) -0.001(2)
C9 0.022(2) 0.028(3) 0.028(3) 0.001(2) 0.012(2) 0.002(2)
C10 0.035(3) 0.037(3) 0.033(3) -0.006(3) 0.022(3) -0.008(3)
C11 0.034(3) 0.033(3) 0.043(4) -0.004(3) 0.023(3) -0.004(3)
C12 0.025(3) 0.034(3) 0.038(4) 0.012(3) 0.017(3) 0.007(2)
C13 0.034(3) 0.036(3) 0.032(3) 0.010(3) 0.020(3) 0.008(3)
C14 0.027(3) 0.032(3) 0.031(3) 0.001(2) 0.014(2) 0.003(2)
C15 0.028(3) 0.031(3) 0.041(4) 0.013(3) 0.020(3) 0.009(2)
C16 0.033(3) 0.037(3) 0.029(3) -0.002(2) 0.020(3) -0.007(3)
C17 0.030(3) 0.040(3) 0.026(3) -0.006(2) 0.016(2) -0.007(3)
C18 0.022(2) 0.023(2) 0.026(3) 0.002(2) 0.011(2) 0.004(2)
C19 0.033(3) 0.031(3) 0.028(3) -0.002(2) 0.019(3) -0.005(2)
C20 0.036(3) 0.030(3) 0.028(3) -0.006(2) 0.020(3) -0.006(2)
C21 0.022(2) 0.023(2) 0.027(3) 0.001(2) 0.014(2) 0.003(2)
C22 0.068(5) 0.059(5) 0.046(5) -0.025(4) 0.045(4) -0.037(4)
C23 0.070(5) 0.065(5) 0.043(4) -0.029(4) 0.045(4) -0.039(4)
C24 0.061(5) 0.075(6) 0.034(4) -0.023(4) 0.035(4) -0.040(5)
C25 0.065(5) 0.075(6) 0.039(4) -0.029(4) 0.037(4) -0.046(5)

loop_
_atom_type_symbol
_atom_type_description
_atom_type_scat_dispersion_real
_atom_type_scat_dispersion_imag
_atom_type_scat_source
C C 0.0033 0.0016 'International Tables Vol C Tables 4.2.6.8 and 6.1.1.4'
H H 0.0000 0.0000 'International Tables Vol C Tables 4.2.6.8 and 6.1.1.4'
N N 0.0061 0.0033 'International Tables Vol C Tables 4.2.6.8 and 6.1.1.4'
O O 0.0106 0.0060 'International Tables Vol C Tables 4.2.6.8 and 6.1.1.4'
Zn Zn 0.2839 1.4301 'International Tables Vol C Tables 4.2.6.8 and 6.1.1.4'

loop_
_geom_angle_atom_site_label_1
_geom_angle_atom_site_label_2
_geom_angle_atom_site_label_3
_geom_angle
_geom_angle_site_symmetry_1
_geom_angle_site_symmetry_3
O1 Zn1 N2 108.06(19) . .
O1 Zn1 O5 92.94(17) . .
N2 Zn1 O5 85.15(19) . .
O1 Zn1 O7 95.00(19) . .
N2 Zn1 O7 156.3(2) . .
O5 Zn1 O7 99.4(2) . .
O1 Zn1 O1 80.08(17) . 3_666
N2 Zn1 O1 90.32(17) . 3_666
O5 Zn1 O1 170.09(17) . 3_666
O7 Zn1 O1 88.24(17) . 3_666
O1 Zn1 O8 154.83(17) . .
N2 Zn1 O8 96.8(2) . .
O5 Zn1 O8 92.9(2) . .
O7 Zn1 O8 59.9(2) . .
O1 Zn1 O8 96.43(18) 3_666 .
O1 Zn1 C15 125.3(2) . .
N2 Zn1 C15 126.2(2) . .
O5 Zn1 C15 97.7(2) . .
O7 Zn1 C15 30.3(2) . .
O1 Zn1 C15 92.05(18) 3_666 .
O8 Zn1 C15 29.6(2) . .
O4 Zn2 O1 108.85(18) . .
O4 Zn2 O3 122.3(2) . 2_545
O1 Zn2 O3 99.85(18) . 2_545
O4 Zn2 N1 100.3(2) . 1_554
O1 Zn2 N1 126.96(19) . 1_554
O3 Zn2 N1 100.4(2) 2_545 1_554
Zn2 O1 Zn1 111.55(19) . .
Zn2 O1 Zn1 132.2(2) . 3_666
Zn1 O1 Zn1 99.92(16) . 3_666
Zn2 O1 H1A 120.1 . .
Zn1 O1 H1A 103.7 . .
Zn1 O1 H1A 83.7 3_666 .
C1 O3 Zn2 109.9(4) . 2
C8 O4 Zn2 122.9(4) . .
C8 O5 Zn1 132.2(4) . .
C9 O6 C7 117.7(5) . .
C15 O7 Zn1 92.0(4) . .
C15 O8 Zn1 88.7(4) . .
C16 N1 C20 118.6(5) . .
C16 N1 Zn2 118.2(4) . 1_556
C20 N1 Zn2 122.8(4) . 1_556
C24 N2 C23 116.7(6) . .
C24 N2 Zn1 122.6(5) . .
C23 N2 Zn1 120.6(4) . .
O3 C1 O2 122.8(6) . .
O3 C1 C2 119.5(6) . .
O2 C1 C2 117.7(6) . .
C3 C2 C7 118.8(6) . .
C3 C2 C1 117.4(6) . .
C7 C2 C1 123.8(6) . .
C4 C3 C2 121.1(6) . .
C4 C3 H3 119.5 . .
C2 C3 H3 119.5 . .
C3 C4 C5 120.1(6) . .
C3 C4 H4 120.0 . .
C5 C4 H4 120.0 . .
C6 C5 C4 119.7(6) . .
C6 C5 C8 120.2(6) . .
C4 C5 C8 120.2(6) . .
C5 C6 C7 120.1(6) . .
C5 C6 H6 120.0 . .
C7 C6 H6 120.0 . .
O6 C7 C2 122.5(6) . .
O6 C7 C6 117.1(5) . .
C2 C7 C6 120.2(6) . .
O5 C8 O4 126.3(6) . .
O5 C8 C5 118.6(5) . .
O4 C8 C5 115.1(5) . .
O6 C9 C14 117.0(6) . .
O6 C9 C10 122.4(6) . .
C14 C9 C10 120.6(6) . .
C11 C10 C9 118.9(6) . .
C11 C10 H10 120.5 . .
C9 C10 H10 120.5 . .
C10 C11 C12 121.2(6) . .
C10 C11 H11 119.4 . .
C12 C11 H11 119.4 . .
C13 C12 C11 118.7(6) . .
C13 C12 C15 121.7(6) . 1_455
C11 C12 C15 119.6(6) . 1_455
C12 C13 C14 120.9(6) . .
C12 C13 H13 119.5 . .
C14 C13 H13 119.5 . .
C9 C14 C13 119.6(6) . .
C9 C14 H14 120.2 . .
C13 C14 H14 120.2 . .
O8 C15 O7 119.3(6) . .
O8 C15 C12 120.9(7) . 1_655
O7 C15 C12 119.8(6) . 1_655
O8 C15 Zn1 61.7(4) . .
O7 C15 Zn1 57.6(3) . .
C12 C15 Zn1 176.9(5) 1_655 .
N1 C16 C17 122.9(6) . .
N1 C16 H16 118.5 . .
C17 C16 H16 118.5 . .
C16 C17 C18 119.3(6) . .
C16 C17 H17 120.3 . .
C18 C17 H17 120.3 . .
C17 C18 C19 117.6(6) . .
C17 C18 C21 120.2(5) . .
C19 C18 C21 122.2(5) . .
C20 C19 C18 119.3(6) . .
C20 C19 H19 120.4 . .
C18 C19 H19 120.4 . .
N1 C20 C19 122.2(6) . .
N1 C20 H20 118.9 . .
C19 C20 H20 118.9 . .
C25 C21 C22 115.9(6) . .
C25 C21 C18 121.9(6) . .
C22 C21 C18 122.2(6) . .
C21 C22 C23 119.8(7) . .
C21 C22 H22 120.1 . .
C23 C22 H22 120.1 . .
N2 C23 C22 123.4(7) . .
N2 C23 H23 118.3 . .
C22 C23 H23 118.3 . .
N2 C24 C25 124.0(7) . .
N2 C24 H24 118.0 . .
C25 C24 H24 118.0 . .
C21 C25 C24 120.2(7) . .
C21 C25 H25 119.9 . .
C24 C25 H25 119.9 . .

loop_
_geom_bond_atom_site_label_1
_geom_bond_atom_site_label_2
_geom_bond_distance
_geom_bond_site_symmetry_2
Zn1 O1 2.057(4) .
Zn1 N2 2.089(5) .
Zn1 O5 2.110(4) .
Zn1 O7 2.145(5) .
Zn1 O1 2.177(4) 3_666
Zn1 O8 2.235(6) .
Zn1 C15 2.537(7) .
Zn2 O4 1.956(4) .
Zn2 O1 1.957(4) .
Zn2 O3 1.994(5) 2_545
Zn2 N1 2.018(5) 1_554
O1 H1A 0.8282 .
O2 C1 1.266(8) .
O3 C1 1.261(8) .
O4 C8 1.282(8) .
O5 C8 1.248(8) .
O6 C9 1.376(7) .
O6 C7 1.390(7) .
O7 C15 1.283(9) .
O8 C15 1.252(9) .
N1 C16 1.328(8) .
N1 C20 1.349(8) .
N2 C24 1.295(9) .
N2 C23 1.328(9) .
C1 C2 1.512(8) .
C2 C3 1.392(9) .
C2 C7 1.403(9) .
C3 C4 1.388(9) .
C3 H3 0.9500 .
C4 C5 1.398(9) .
C4 H4 0.9500 .
C5 C6 1.389(9) .
C5 C8 1.505(8) .
C6 C7 1.406(8) .
C6 H6 0.9500 .
C9 C14 1.386(9) .
C9 C10 1.408(9) .
C10 C11 1.396(9) .
C10 H10 0.9500 .
C11 C12 1.407(10) .
C11 H11 0.9500 .
C12 C13 1.389(10) .
C12 C15 1.491(9) 1_455
C13 C14 1.407(9) .
C13 H13 0.9500 .
C14 H14 0.9500 .
C16 C17 1.392(9) .
C16 H16 0.9500 .
C17 C18 1.398(8) .
C17 H17 0.9500 .
C18 C19 1.401(9) .
C18 C21 1.488(8) .
C19 C20 1.395(9) .
C19 H19 0.9500 .
C20 H20 0.9500 .
C21 C25 1.375(9) .
C21 C22 1.377(9) .
C22 C23 1.391(10) .
C22 H22 0.9500 .
C23 H23 0.9500 .
C24 C25 1.388(10) .
C24 H24 0.9500 .
C25 H25 0.9500 .

loop_
_geom_hbond_atom_site_label_D
_geom_hbond_atom_site_label_H
_geom_hbond_atom_site_label_A
_geom_hbond_distance_DH
_geom_hbond_distance_HA
_geom_hbond_distance_DA
_geom_hbond_angle_DHA
_geom_hbond_site_symmetry_A
O1 H1A O2 0.83 2.44 2.838(6) 110.5 2_545
O1 H1A O7 0.83 2.42 3.008(6) 128.8 3_666
C16 H16 O3 0.95 2.49 3.109(8) 122.6 2_546
C24 H24 O8 0.95 2.61 3.256(9) 125.8 .

loop_
_geom_torsion_atom_site_label_1
_geom_torsion_atom_site_label_2
_geom_torsion_atom_site_label_3
_geom_torsion_atom_site_label_4
_geom_torsion
_geom_torsion_site_symmetry_1
_geom_torsion_site_symmetry_4
Zn2 O3 C1 O2 8.3(8) 2 .
Zn2 O3 C1 C2 -172.6(4) 2 .
O3 C1 C2 C3 166.0(6) . .
O2 C1 C2 C3 -14.9(9) . .
O3 C1 C2 C7 -13.6(9) . .
O2 C1 C2 C7 165.5(6) . .
C7 C2 C3 C4 1.2(9) . .
C1 C2 C3 C4 -178.5(6) . .
C2 C3 C4 C5 -2.4(9) . .
C3 C4 C5 C6 0.9(9) . .
C3 C4 C5 C8 -179.8(5) . .
C4 C5 C6 C7 1.8(9) . .
C8 C5 C6 C7 -177.4(5) . .
C9 O6 C7 C2 94.1(7) . .
C9 O6 C7 C6 -90.5(7) . .
C3 C2 C7 O6 176.8(5) . .
C1 C2 C7 O6 -3.5(9) . .
C3 C2 C7 C6 1.6(9) . .
C1 C2 C7 C6 -178.8(5) . .
C5 C6 C7 O6 -178.6(5) . .
C5 C6 C7 C2 -3.1(9) . .
Zn1 O5 C8 O4 0.0(10) . .
Zn1 O5 C8 C5 -179.0(4) . .
Zn2 O4 C8 O5 35.6(9) . .
Zn2 O4 C8 C5 -145.3(4) . .
C6 C5 C8 O5 -24.4(8) . .
C4 C5 C8 O5 156.3(6) . .
C6 C5 C8 O4 156.4(6) . .
C4 C5 C8 O4 -22.8(8) . .
C7 O6 C9 C14 177.3(5) . .
C7 O6 C9 C10 -2.4(9) . .
O6 C9 C10 C11 178.9(6) . .
C14 C9 C10 C11 -0.8(10) . .
C9 C10 C11 C12 0.1(11) . .
C10 C11 C12 C13 1.2(10) . .
C10 C11 C12 C15 180.0(6) . 1_455
C11 C12 C13 C14 -1.7(9) . .
C15 C12 C13 C14 179.5(6) 1_455 .
O6 C9 C14 C13 -179.4(5) . .
C10 C9 C14 C13 0.3(9) . .
C12 C13 C14 C9 1.0(10) . .
Zn1 O8 C15 O7 2.3(6) . .
Zn1 O8 C15 C12 -178.0(5) . 1_655
Zn1 O7 C15 O8 -2.4(6) . .
Zn1 O7 C15 C12 177.9(5) . 1_655
C20 N1 C16 C17 -0.1(10) . .
Zn2 N1 C16 C17 172.7(5) 1_556 .
N1 C16 C17 C18 -0.6(10) . .
C16 C17 C18 C19 0.5(9) . .
C16 C17 C18 C21 180.0(6) . .
C17 C18 C19 C20 0.2(9) . .
C21 C18 C19 C20 -179.3(6) . .
C16 N1 C20 C19 0.9(10) . .
Zn2 N1 C20 C19 -171.6(5) 1_556 .
C18 C19 C20 N1 -0.9(10) . .
C17 C18 C21 C25 -173.5(8) . .
C19 C18 C21 C25 6.0(10) . .
C17 C18 C21 C22 5.3(10) . .
C19 C18 C21 C22 -175.3(7) . .
C25 C21 C22 C23 2.2(14) . .
C18 C21 C22 C23 -176.6(8) . .
C24 N2 C23 C22 -0.7(15) . .
Zn1 N2 C23 C22 -178.8(8) . .
C21 C22 C23 N2 -0.9(16) . .
C23 N2 C24 C25 1.0(15) . .
Zn1 N2 C24 C25 179.0(8) . .
C22 C21 C25 C24 -2.0(14) . .
C18 C21 C25 C24 176.8(8) . .
N2 C24 C25 C21 0.4(17) . .
